data_7023859
loop_
_publ_author_name
'Maia, Pedro I da S'
'Nguyen, Hung Huy'
'Hagenbach, Adelheid'
'Bergemann, Silke'
'Gust, Ronald'
'Deflon, Victor M.'
'Abram, Ulrich'

_publ_section_title
;
 Rhenium mixed-ligand complexes with S,N,S-tridentate
 thiosemicarbazone/thiosemicarbazide ligands.
;
_journal_issue 14
_journal_name_full 'Dalton transactions (Cambridge, England : 2003)'
_journal_page_first 5111
_journal_page_last 5121
_journal_paper_doi 10.1039/c3dt32950j
_journal_volume 42
_journal_year 2013
_chemical_formula_moiety 'C21 H23 N6 O Re S3'
_chemical_formula_sum 'C21 H23 N6 O Re S3'
_chemical_formula_weight 657.83
_chemical_name_common '[ReO(mptsc)(SCN)]'
_chemical_name_systematic
;
(N-(N'',N''-diethylaminothiocarbonyl)-N'(N''', N'''-methylphenylcarbothioamide)
benzamidineto)(isothiocyanate)oxorhenium(V)
;
_space_group_IT_number 2
_symmetry_cell_setting triclinic
_symmetry_space_group_name_Hall '-P 1'
_symmetry_space_group_name_H-M 'P -1'
_atom_sites_solution_hydrogens geom
_atom_sites_solution_primary direct
_atom_sites_solution_secondary difmap
_audit_creation_method SHELXL-97
_cell_angle_alpha 101.908(5)
_cell_angle_beta 90.361(6)
_cell_angle_gamma 111.658(6)
_cell_formula_units_Z 4
_cell_length_a 11.2080(8)
_cell_length_b 14.1464(10)
_cell_length_c 16.7610(10)
_cell_measurement_reflns_used 14799
_cell_measurement_temperature 200(2)
_cell_measurement_theta_max 29.52
_cell_measurement_theta_min 2.23
_cell_volume 2406.8(3)
_computing_cell_refinement 'STOE X-AREA'
_computing_data_collection 'STOE X-AREA'
_computing_data_reduction 'STOE X-RED'
_computing_molecular_graphics 'Ortep-3 for Windows (Farrugia, 1997)'
_computing_publication_material 'WinGX publication routines (Farrugia, 1999)'
_computing_structure_refinement 'SHELXL-97 (Sheldrick, 1997)'
_computing_structure_solution 'SHELXS-97 (Sheldrick, 1997)'
_diffrn_ambient_temperature 200(2)
_diffrn_detector_area_resol_mean 6.67
_diffrn_measured_fraction_theta_full 0.978
_diffrn_measured_fraction_theta_max 0.978
_diffrn_measurement_device_type 'STOE IPDS 2T'
_diffrn_measurement_method 'rotation method'
_diffrn_radiation_monochromator graphite
_diffrn_radiation_source 'fine-focus sealed tube'
_diffrn_radiation_type MoK\a
_diffrn_radiation_wavelength 0.71073
_diffrn_reflns_av_R_equivalents 0.0928
_diffrn_reflns_av_sigmaI/netI 0.1179
_diffrn_reflns_limit_h_max 12
_diffrn_reflns_limit_h_min -15
_diffrn_reflns_limit_k_max 19
_diffrn_reflns_limit_k_min -19
_diffrn_reflns_limit_l_max 22
_diffrn_reflns_limit_l_min -23
_diffrn_reflns_number 25604
_diffrn_reflns_theta_full 29.24
_diffrn_reflns_theta_max 29.24
_diffrn_reflns_theta_min 1.79
_exptl_absorpt_coefficient_mu 5.335
_exptl_absorpt_correction_T_max 0.5461
_exptl_absorpt_correction_T_min 0.3029
_exptl_absorpt_correction_type integration
_exptl_absorpt_process_details X-Area
_exptl_crystal_colour red
_exptl_crystal_density_diffrn 1.815
_exptl_crystal_density_method 'not measured'
_exptl_crystal_description prism
_exptl_crystal_F_000 1288
_exptl_crystal_size_max 0.175
_exptl_crystal_size_mid 0.127
_exptl_crystal_size_min 0.091
_refine_diff_density_max 1.748
_refine_diff_density_min -1.941
_refine_diff_density_rms 0.242
_refine_ls_extinction_coef 0.00455(15)
_refine_ls_extinction_expression Fc^*^=kFc[1+0.001xFc^2^\l^3^/sin(2\q)]^-1/4^
_refine_ls_extinction_method SHELXL
_refine_ls_goodness_of_fit_ref 0.824
_refine_ls_hydrogen_treatment constr
_refine_ls_matrix_type full
_refine_ls_number_parameters 584
_refine_ls_number_reflns 12813
_refine_ls_number_restraints 0
_refine_ls_restrained_S_all 0.824
_refine_ls_R_factor_all 0.0912
_refine_ls_R_factor_gt 0.0431
_refine_ls_shift/su_max 0.001
_refine_ls_shift/su_mean 0.000
_refine_ls_structure_factor_coef Fsqd
_refine_ls_weighting_details 'calc w=1/[\s^2^(Fo^2^)+(0.0474P)^2^+0.0000P] where P=(Fo^2^+2Fc^2^)/3'
_refine_ls_weighting_scheme calc
_refine_ls_wR_factor_gt 0.0872
_refine_ls_wR_factor_ref 0.1067
_reflns_number_gt 7310
_reflns_number_total 12813
_reflns_threshold_expression >2sigma(I)
_cod_data_source_file c3dt32950j.txt
_cod_data_source_block pireol1scn
_cod_original_sg_symbol_H-M P-1
_cod_database_code 7023859

loop_
_symmetry_equiv_pos_as_xyz
'x, y, z'
'-x, -y, -z'

loop_
_atom_site_label
_atom_site_type_symbol
_atom_site_fract_x
_atom_site_fract_y
_atom_site_fract_z
_atom_site_U_iso_or_equiv
_atom_site_adp_type
_atom_site_occupancy
_atom_site_symmetry_multiplicity
_atom_site_calc_flag
_atom_site_refinement_flags
Re1 Re 0.07689(3) 0.09476(2) 0.238170(17) 0.02708(9) Uani 1 1 d .
S2A S 0.0136(2) 0.09636(14) 0.36699(12) 0.0337(4) Uani 1 1 d .
S1A S -0.0158(2) 0.10167(14) 0.11711(11) 0.0341(4) Uani 1 1 d .
S6A S -0.2370(3) -0.25637(17) 0.17593(16) 0.0511(6) Uani 1 1 d .
N6A N -0.0589(7) -0.0539(5) 0.2096(4) 0.0356(16) Uani 1 1 d .
N3A N 0.1405(6) 0.2976(5) 0.3639(4) 0.0308(14) Uani 1 1 d .
N1A N 0.1358(6) 0.3098(4) 0.1581(4) 0.0302(13) Uani 1 1 d .
N5A N -0.0427(6) 0.2597(5) 0.0693(4) 0.0314(13) Uani 1 1 d .
O1A O 0.2168(6) 0.0800(4) 0.2268(4) 0.0424(14) Uani 1 1 d .
N2A N 0.1250(6) 0.2469(4) 0.2802(4) 0.0272(13) Uani 1 1 d .
C22A C 0.3337(7) 0.4985(6) 0.2360(5) 0.0310(16) Uani 1 1 d .
H22A H 0.2703 0.5075 0.2058 0.037 Uiso 1 1 calc R
N4A N 0.0884(7) 0.2669(5) 0.4918(4) 0.0338(15) Uani 1 1 d .
C21A C 0.3073(8) 0.4048(6) 0.2600(4) 0.0295(16) Uani 1 1 d .
C6A C -0.1358(8) -0.1376(6) 0.1941(5) 0.0341(17) Uani 1 1 d .
C26A C 0.4032(8) 0.3934(6) 0.3068(5) 0.0374(19) Uani 1 1 d .
H26A H 0.3862 0.3322 0.3249 0.045 Uiso 1 1 calc R
C2A C 0.1824(7) 0.3159(5) 0.2315(4) 0.0294(16) Uani 1 1 d .
C24A C 0.5474(9) 0.5662(7) 0.3018(5) 0.042(2) Uani 1 1 d .
H24A H 0.6273 0.6206 0.3161 0.051 Uiso 1 1 calc R
C23A C 0.4533(9) 0.5781(6) 0.2566(5) 0.040(2) Uani 1 1 d .
H23A H 0.4703 0.6402 0.2398 0.048 Uiso 1 1 calc R
C1A C 0.0292(8) 0.2340(6) 0.1161(4) 0.0335(16) Uani 1 1 d .
C3A C 0.0851(8) 0.2329(6) 0.4089(5) 0.0300(16) Uani 1 1 d .
C41A C -0.0132(7) 0.2139(5) 0.5355(5) 0.0304(17) Uani 1 1 d .
C42A C -0.1410(8) 0.1758(7) 0.5031(5) 0.039(2) Uani 1 1 d .
H42A H -0.1609 0.1853 0.4522 0.047 Uiso 1 1 calc R
C43A C -0.2380(9) 0.1240(7) 0.5469(6) 0.043(2) Uani 1 1 d .
H43A H -0.3231 0.0959 0.5243 0.052 Uiso 1 1 calc R
C47A C 0.1685(11) 0.3765(7) 0.5275(6) 0.055(3) Uani 1 1 d .
H47A H 0.2522 0.3933 0.5075 0.082 Uiso 1 1 calc R
H47B H 0.1771 0.3875 0.5861 0.082 Uiso 1 1 calc R
H47C H 0.1286 0.4205 0.5124 0.082 Uiso 1 1 calc R
C51A C -0.1558(8) 0.1803(6) 0.0133(5) 0.0386(18) Uani 1 1 d .
H51A H -0.2045 0.1267 0.0415 0.046 Uiso 1 1 calc R
H51B H -0.2119 0.2137 -0.0010 0.046 Uiso 1 1 calc R
C52A C -0.1136(9) 0.1312(8) -0.0627(6) 0.051(2) Uani 1 1 d .
H52A H -0.0676 0.1839 -0.0915 0.076 Uiso 1 1 calc R
H52B H -0.1878 0.0803 -0.0970 0.076 Uiso 1 1 calc R
H52C H -0.0584 0.0978 -0.0487 0.076 Uiso 1 1 calc R
C25A C 0.5238(8) 0.4739(6) 0.3260(6) 0.041(2) Uani 1 1 d .
H25A H 0.5887 0.4655 0.3552 0.049 Uiso 1 1 calc R
C45A C -0.0834(8) 0.1526(6) 0.6565(5) 0.0361(18) Uani 1 1 d .
H45A H -0.0646 0.1454 0.7085 0.043 Uiso 1 1 calc R
C46A C 0.0154(8) 0.2020(6) 0.6126(5) 0.0315(16) Uani 1 1 d .
H46A H 0.1006 0.2272 0.6346 0.038 Uiso 1 1 calc R
C44A C -0.2096(9) 0.1138(6) 0.6236(6) 0.045(2) Uani 1 1 d .
H44A H -0.2757 0.0806 0.6535 0.054 Uiso 1 1 calc R
C53A C -0.0083(9) 0.3714(7) 0.0671(5) 0.0429(19) Uani 1 1 d .
H53C H 0.0275 0.4147 0.1211 0.051 Uiso 1 1 calc R
H53D H -0.0858 0.3820 0.0530 0.051 Uiso 1 1 calc R
C54A C 0.0893(13) 0.4059(9) 0.0052(7) 0.069(3) Uani 1 1 d .
H54D H 0.1613 0.3869 0.0143 0.104 Uiso 1 1 calc R
H54E H 0.1188 0.4803 0.0119 0.104 Uiso 1 1 calc R
H54F H 0.0491 0.3723 -0.0493 0.104 Uiso 1 1 calc R
S2B S 0.5148(2) 0.09199(14) 0.35707(12) 0.0356(5) Uani 1 1 d .
S1B S 0.5012(2) 0.08800(15) 0.10474(12) 0.0383(5) Uani 1 1 d .
S6B S 0.2770(3) -0.26830(17) 0.16451(16) 0.0517(6) Uani 1 1 d .
N6B N 0.4495(7) -0.0636(5) 0.2005(4) 0.0393(17) Uani 1 1 d .
O1B O 0.7256(6) 0.0689(5) 0.2247(4) 0.0466(16) Uani 1 1 d .
N2B N 0.6357(6) 0.2390(5) 0.2671(4) 0.0296(14) Uani 1 1 d .
N3B N 0.6434(6) 0.2910(5) 0.3499(4) 0.0317(14) Uani 1 1 d .
C21B C 0.8166(7) 0.3978(5) 0.2518(5) 0.0301(16) Uani 1 1 d .
N1B N 0.6616(7) 0.2951(5) 0.1404(4) 0.0376(15) Uani 1 1 d .
C22B C 0.8385(8) 0.4897(6) 0.2241(5) 0.0347(18) Uani 1 1 d .
H22B H 0.7764 0.4943 0.1897 0.042 Uiso 1 1 calc R
N4B N 0.5838(7) 0.2655(5) 0.4776(4) 0.0392(16) Uani 1 1 d .
C6B C 0.3762(8) -0.1492(7) 0.1851(5) 0.0359(18) Uani 1 1 d .
C26B C 0.9082(8) 0.3923(6) 0.3039(5) 0.0356(18) Uani 1 1 d .
H26B H 0.8919 0.3327 0.3241 0.043 Uiso 1 1 calc R
C25B C 1.0246(8) 0.4762(6) 0.3260(5) 0.041(2) Uani 1 1 d .
H25B H 1.0891 0.4712 0.3582 0.049 Uiso 1 1 calc R
C24B C 1.0450(8) 0.5671(6) 0.3003(5) 0.041(2) Uani 1 1 d .
H24B H 1.1212 0.6247 0.3180 0.049 Uiso 1 1 calc R
C2B C 0.6975(7) 0.3051(5) 0.2182(5) 0.0311(16) Uani 1 1 d .
C23B C 0.9544(9) 0.5731(6) 0.2494(5) 0.041(2) Uani 1 1 d .
H23B H 0.9706 0.6341 0.2313 0.049 Uiso 1 1 calc R
C1B C 0.5599(8) 0.2169(6) 0.0952(5) 0.0347(16) Uani 1 1 d .
N5B N 0.5132(7) 0.2411(5) 0.0326(4) 0.0406(15) Uani 1 1 d .
C3B C 0.5876(8) 0.2297(6) 0.3966(5) 0.0305(16) Uani 1 1 d .
C53B C 0.5601(10) 0.3503(7) 0.0217(5) 0.048(2) Uani 1 1 d .
H53A H 0.6533 0.3811 0.0318 0.057 Uiso 1 1 calc R
H53B H 0.5379 0.3496 -0.0346 0.057 Uiso 1 1 calc R
C54B C 0.5051(12) 0.4143(9) 0.0763(7) 0.068(3) Uani 1 1 d .
H54A H 0.4143 0.3903 0.0611 0.101 Uiso 1 1 calc R
H54B H 0.5460 0.4857 0.0723 0.101 Uiso 1 1 calc R
H54C H 0.5187 0.4091 0.1316 0.101 Uiso 1 1 calc R
C51B C 0.4037(9) 0.1613(7) -0.0242(5) 0.0452(19) Uani 1 1 d .
H51C H 0.4126 0.0943 -0.0331 0.054 Uiso 1 1 calc R
H51D H 0.4051 0.1806 -0.0766 0.054 Uiso 1 1 calc R
C52B C 0.2767(9) 0.1520(8) 0.0106(6) 0.056(2) Uani 1 1 d .
H52D H 0.2777 0.1379 0.0641 0.084 Uiso 1 1 calc R
H52E H 0.2077 0.0960 -0.0246 0.084 Uiso 1 1 calc R
H52F H 0.2639 0.2162 0.0142 0.084 Uiso 1 1 calc R
C47B C 0.6639(11) 0.3754(7) 0.5133(6) 0.061(3) Uani 1 1 d .
H47D H 0.7512 0.3893 0.5003 0.091 Uiso 1 1 calc R
H47E H 0.6615 0.3891 0.5717 0.091 Uiso 1 1 calc R
H47F H 0.6314 0.4196 0.4913 0.091 Uiso 1 1 calc R
C41B C 0.4850(8) 0.2119(6) 0.5237(5) 0.0309(16) Uani 1 1 d .
C42B C 0.3568(8) 0.1712(7) 0.4911(5) 0.0385(19) Uani 1 1 d .
H42B H 0.3354 0.1791 0.4399 0.046 Uiso 1 1 calc R
C46B C 0.5154(8) 0.2039(6) 0.6008(5) 0.0366(19) Uani 1 1 d .
H46B H 0.6007 0.2321 0.6230 0.044 Uiso 1 1 calc R
C45B C 0.4177(9) 0.1533(6) 0.6448(5) 0.039(2) Uani 1 1 d .
H45B H 0.4382 0.1479 0.6971 0.047 Uiso 1 1 calc R
C44B C 0.2914(9) 0.1109(7) 0.6135(6) 0.044(2) Uani 1 1 d .
H44B H 0.2268 0.0773 0.6441 0.053 Uiso 1 1 calc R
C43B C 0.2617(8) 0.1186(7) 0.5365(5) 0.043(2) Uani 1 1 d .
H43B H 0.1763 0.0882 0.5142 0.052 Uiso 1 1 calc R
Re2 Re 0.58513(3) 0.08464(2) 0.230053(18) 0.02960(10) Uani 1 1 d .

loop_
_atom_site_aniso_label
_atom_site_aniso_U_11
_atom_site_aniso_U_22
_atom_site_aniso_U_33
_atom_site_aniso_U_23
_atom_site_aniso_U_13
_atom_site_aniso_U_12
Re1 0.02987(19) 0.02283(15) 0.02645(16) 0.00588(12) 0.00189(13) 0.00743(14)
S2A 0.0409(12) 0.0243(8) 0.0280(9) 0.0072(7) 0.0027(8) 0.0026(8)
S1A 0.0388(11) 0.0286(8) 0.0293(9) 0.0064(7) -0.0035(8) 0.0064(8)
S6A 0.0512(15) 0.0324(10) 0.0532(13) 0.0100(10) -0.0022(12) -0.0031(11)
N6A 0.042(4) 0.021(3) 0.037(4) 0.005(3) -0.002(3) 0.006(3)
N3A 0.038(4) 0.023(3) 0.027(3) 0.005(2) 0.004(3) 0.007(3)
N1A 0.036(3) 0.024(3) 0.029(3) 0.011(2) 0.001(3) 0.006(3)
N5A 0.033(3) 0.033(3) 0.028(3) 0.010(2) -0.002(2) 0.010(3)
O1A 0.043(3) 0.040(3) 0.041(3) 0.005(3) 0.006(3) 0.014(3)
N2A 0.029(3) 0.024(3) 0.026(3) 0.006(2) 0.005(2) 0.009(3)
C22A 0.027(4) 0.029(3) 0.035(4) 0.011(3) 0.005(3) 0.007(3)
N4A 0.041(4) 0.024(3) 0.025(3) 0.002(2) -0.001(3) 0.000(3)
C21A 0.033(4) 0.030(4) 0.028(3) 0.009(3) 0.004(3) 0.013(3)
C6A 0.031(4) 0.034(4) 0.034(4) 0.011(3) 0.003(3) 0.007(4)
C26A 0.040(5) 0.029(4) 0.043(5) 0.012(3) 0.003(4) 0.011(4)
C2A 0.033(4) 0.028(3) 0.027(3) 0.005(3) 0.002(3) 0.012(3)
C24A 0.034(5) 0.035(4) 0.049(5) 0.010(4) 0.003(4) 0.004(4)
C23A 0.046(5) 0.027(4) 0.045(5) 0.013(3) 0.010(4) 0.010(4)
C1A 0.035(4) 0.036(4) 0.029(4) 0.006(3) 0.004(3) 0.015(3)
C3A 0.031(4) 0.025(3) 0.030(4) 0.009(3) 0.003(3) 0.006(3)
C41A 0.029(4) 0.024(3) 0.033(4) 0.002(3) 0.006(3) 0.007(3)
C42A 0.036(5) 0.047(5) 0.034(4) 0.004(4) -0.006(3) 0.018(4)
C43A 0.030(4) 0.047(5) 0.046(5) 0.005(4) 0.008(4) 0.009(4)
C47A 0.066(7) 0.032(4) 0.035(4) 0.000(4) 0.005(4) -0.013(4)
C51A 0.035(4) 0.042(4) 0.039(4) 0.008(3) -0.007(3) 0.016(4)
C52A 0.047(5) 0.057(5) 0.045(5) 0.003(4) -0.001(4) 0.022(5)
C25A 0.033(5) 0.035(4) 0.053(5) 0.015(4) 0.004(4) 0.009(4)
C45A 0.044(5) 0.031(4) 0.035(4) 0.015(3) 0.009(4) 0.012(4)
C46A 0.034(4) 0.030(3) 0.032(4) 0.011(3) 0.003(3) 0.012(3)
C44A 0.035(5) 0.035(4) 0.054(5) 0.011(4) 0.023(4) -0.001(4)
C53A 0.049(5) 0.041(4) 0.045(5) 0.021(4) 0.001(4) 0.019(4)
C54A 0.094(9) 0.061(6) 0.068(7) 0.045(5) 0.032(6) 0.031(6)
S2B 0.0401(12) 0.0251(8) 0.0341(10) 0.0067(8) 0.0073(9) 0.0036(9)
S1B 0.0458(12) 0.0305(9) 0.0326(10) 0.0062(8) -0.0021(9) 0.0079(9)
S6B 0.0552(15) 0.0317(10) 0.0590(14) 0.0116(10) -0.0038(12) 0.0052(11)
N6B 0.049(5) 0.027(3) 0.038(4) 0.010(3) 0.000(3) 0.008(3)
O1B 0.049(4) 0.060(4) 0.042(3) 0.017(3) 0.005(3) 0.032(3)
N2B 0.026(3) 0.029(3) 0.030(3) 0.006(2) 0.005(3) 0.006(3)
N3B 0.032(3) 0.028(3) 0.030(3) 0.006(2) 0.001(3) 0.005(3)
C21B 0.030(4) 0.026(3) 0.034(4) 0.007(3) 0.003(3) 0.010(3)
N1B 0.034(3) 0.038(3) 0.035(3) 0.011(3) -0.002(3) 0.006(3)
C22B 0.041(5) 0.029(4) 0.036(4) 0.014(3) 0.007(3) 0.012(4)
N4B 0.041(4) 0.034(3) 0.030(3) 0.006(3) 0.005(3) 0.001(3)
C6B 0.041(5) 0.044(5) 0.029(4) 0.014(3) 0.002(3) 0.021(4)
C26B 0.028(4) 0.035(4) 0.042(4) 0.013(3) -0.001(4) 0.009(4)
C25B 0.035(5) 0.041(4) 0.047(5) 0.006(4) -0.007(4) 0.015(4)
C24B 0.028(4) 0.034(4) 0.050(5) 0.004(4) 0.010(4) 0.002(4)
C2B 0.026(4) 0.023(3) 0.043(4) 0.009(3) 0.006(3) 0.007(3)
C23B 0.043(5) 0.023(3) 0.049(5) 0.012(3) 0.009(4) 0.003(4)
C1B 0.033(4) 0.032(4) 0.036(4) 0.011(3) 0.003(3) 0.008(3)
N5B 0.041(4) 0.041(4) 0.038(4) 0.012(3) 0.000(3) 0.012(3)
C3B 0.030(4) 0.028(3) 0.030(4) 0.008(3) 0.000(3) 0.006(3)
C53B 0.056(5) 0.049(5) 0.037(4) 0.015(4) 0.000(4) 0.017(4)
C54B 0.071(7) 0.064(7) 0.071(7) 0.015(6) -0.001(6) 0.030(6)
C51B 0.048(5) 0.046(4) 0.038(4) 0.011(4) -0.002(4) 0.013(4)
C52B 0.039(5) 0.054(5) 0.061(6) 0.014(5) -0.008(4) 0.000(4)
C47B 0.070(7) 0.037(5) 0.046(5) 0.006(4) 0.016(5) -0.012(5)
C41B 0.035(4) 0.026(3) 0.032(4) 0.007(3) 0.005(3) 0.012(3)
C42B 0.033(4) 0.047(5) 0.035(4) 0.005(4) 0.001(3) 0.017(4)
C46B 0.037(4) 0.034(4) 0.037(4) -0.001(3) -0.006(3) 0.016(4)
C45B 0.053(6) 0.039(4) 0.029(4) 0.009(3) 0.006(4) 0.020(4)
C44B 0.038(5) 0.041(5) 0.044(5) 0.003(4) 0.016(4) 0.006(4)
C43B 0.028(4) 0.050(5) 0.042(5) -0.002(4) 0.004(4) 0.011(4)
Re2 0.03062(19) 0.02704(16) 0.03141(18) 0.00780(13) 0.00441(14) 0.01052(15)

loop_
_atom_type_symbol
_atom_type_description
_atom_type_scat_dispersion_real
_atom_type_scat_dispersion_imag
_atom_type_scat_source
C C 0.0033 0.0016 'International Tables Vol C Tables 4.2.6.8 and 6.1.1.4'
H H 0.0000 0.0000 'International Tables Vol C Tables 4.2.6.8 and 6.1.1.4'
N N 0.0061 0.0033 'International Tables Vol C Tables 4.2.6.8 and 6.1.1.4'
O O 0.0106 0.0060 'International Tables Vol C Tables 4.2.6.8 and 6.1.1.4'
Re Re -1.0185 7.2310 'International Tables Vol C Tables 4.2.6.8 and 6.1.1.4'
S S 0.1246 0.1234 'International Tables Vol C Tables 4.2.6.8 and 6.1.1.4'

loop_
_geom_angle_atom_site_label_1
_geom_angle_atom_site_label_2
_geom_angle_atom_site_label_3
_geom_angle
O1A Re1 N2A 104.6(3)
O1A Re1 N6A 104.6(3)
N2A Re1 N6A 150.5(3)
O1A Re1 S2A 113.7(2)
N2A Re1 S2A 80.04(19)
N6A Re1 S2A 84.8(2)
O1A Re1 S1A 112.4(2)
N2A Re1 S1A 90.95(19)
N6A Re1 S1A 81.5(2)
S2A Re1 S1A 133.79(8)
C3A S2A Re1 98.8(3)
C1A S1A Re1 107.0(3)
C6A N6A Re1 179.5(7)
C3A N3A N2A 111.7(6)
C2A N1A C1A 126.4(7)
C1A N5A C53A 119.8(6)
C1A N5A C51A 122.7(6)
C53A N5A C51A 117.5(6)
C2A N2A N3A 112.0(5)
C2A N2A Re1 120.5(4)
N3A N2A Re1 125.1(5)
C23A C22A C21A 120.4(8)
C23A C22A H22A 119.8
C21A C22A H22A 119.8
C3A N4A C41A 120.3(6)
C3A N4A C47A 117.2(7)
C41A N4A C47A 118.5(6)
C22A C21A C26A 119.1(7)
C22A C21A C2A 120.2(7)
C26A C21A C2A 120.6(7)
N6A C6A S6A 176.2(8)
C25A C26A C21A 119.8(8)
C25A C26A H26A 120.1
C21A C26A H26A 120.1
N1A C2A N2A 124.7(7)
N1A C2A C21A 114.3(7)
N2A C2A C21A 121.0(6)
C23A C24A C25A 120.3(9)
C23A C24A H24A 119.8
C25A C24A H24A 119.8
C24A C23A C22A 120.4(8)
C24A C23A H23A 119.8
C22A C23A H23A 119.8
N5A C1A N1A 118.3(7)
N5A C1A S1A 118.1(6)
N1A C1A S1A 123.6(6)
N3A C3A N4A 120.7(6)
N3A C3A S2A 121.3(5)
N4A C3A S2A 117.8(6)
C46A C41A C42A 119.8(8)
C46A C41A N4A 119.2(7)
C42A C41A N4A 121.0(8)
C43A C42A C41A 119.8(8)
C43A C42A H42A 120.1
C41A C42A H42A 120.1
C44A C43A C42A 120.3(9)
C44A C43A H43A 119.8
C42A C43A H43A 119.8
N4A C47A H47A 109.5
N4A C47A H47B 109.5
H47A C47A H47B 109.5
N4A C47A H47C 109.5
H47A C47A H47C 109.5
H47B C47A H47C 109.5
C52A C51A N5A 111.3(7)
C52A C51A H51A 109.4
N5A C51A H51A 109.4
C52A C51A H51B 109.4
N5A C51A H51B 109.4
H51A C51A H51B 108.0
C51A C52A H52A 109.5
C51A C52A H52B 109.5
H52A C52A H52B 109.5
C51A C52A H52C 109.5
H52A C52A H52C 109.5
H52B C52A H52C 109.5
C24A C25A C26A 120.1(8)
C24A C25A H25A 120.0
C26A C25A H25A 120.0
C44A C45A C46A 120.4(8)
C44A C45A H45A 119.8
C46A C45A H45A 119.8
C45A C46A C41A 119.6(8)
C45A C46A H46A 120.2
C41A C46A H46A 120.2
C43A C44A C45A 120.1(8)
C43A C44A H44A 119.9
C45A C44A H44A 119.9
N5A C53A C54A 112.4(7)
N5A C53A H53C 109.1
C54A C53A H53C 109.1
N5A C53A H53D 109.1
C54A C53A H53D 109.1
H53C C53A H53D 107.8
C53A C54A H54D 109.5
C53A C54A H54E 109.5
H54D C54A H54E 109.5
C53A C54A H54F 109.5
H54D C54A H54F 109.5
H54E C54A H54F 109.5
C3B S2B Re2 98.9(3)
C1B S1B Re2 107.7(3)
C6B N6B Re2 177.0(7)
C2B N2B N3B 113.0(6)
C2B N2B Re2 121.3(4)
N3B N2B Re2 123.6(5)
C3B N3B N2B 113.6(6)
C26B C21B C22B 120.4(8)
C26B C21B C2B 121.3(7)
C22B C21B C2B 118.2(7)
C2B N1B C1B 126.0(8)
C23B C22B C21B 118.4(8)
C23B C22B H22B 120.8
C21B C22B H22B 120.8
C3B N4B C41B 122.9(7)
C3B N4B C47B 117.2(8)
C41B N4B C47B 117.8(6)
N6B C6B S6B 178.9(8)
C21B C26B C25B 119.6(8)
C21B C26B H26B 120.2
C25B C26B H26B 120.2
C24B C25B C26B 119.9(8)
C24B C25B H25B 120.0
C26B C25B H25B 120.0
C23B C24B C25B 120.5(8)
C23B C24B H24B 119.8
C25B C24B H24B 119.8
N1B C2B N2B 126.0(7)
N1B C2B C21B 114.3(7)
N2B C2B C21B 119.8(7)
C24B C23B C22B 121.0(8)
C24B C23B H23B 119.5
C22B C23B H23B 119.5
N5B C1B N1B 114.7(7)
N5B C1B S1B 119.2(6)
N1B C1B S1B 125.6(6)
C1B N5B C51B 120.6(7)
C1B N5B C53B 121.3(7)
C51B N5B C53B 117.9(7)
N3B C3B N4B 122.0(7)
N3B C3B S2B 120.7(5)
N4B C3B S2B 117.2(6)
C54B C53B N5B 112.3(8)
C54B C53B H53A 109.1
N5B C53B H53A 109.1
C54B C53B H53B 109.1
N5B C53B H53B 109.1
H53A C53B H53B 107.9
C53B C54B H54A 109.5
C53B C54B H54B 109.5
H54A C54B H54B 109.5
C53B C54B H54C 109.5
H54A C54B H54C 109.5
H54B C54B H54C 109.5
N5B C51B C52B 110.7(7)
N5B C51B H51C 109.5
C52B C51B H51C 109.5
N5B C51B H51D 109.5
C52B C51B H51D 109.5
H51C C51B H51D 108.1
C51B C52B H52D 109.5
C51B C52B H52E 109.5
H52D C52B H52E 109.5
C51B C52B H52F 109.5
H52D C52B H52F 109.5
H52E C52B H52F 109.5
N4B C47B H47D 109.5
N4B C47B H47E 109.5
H47D C47B H47E 109.5
N4B C47B H47F 109.5
H47D C47B H47F 109.5
H47E C47B H47F 109.5
C46B C41B C42B 120.3(8)
C46B C41B N4B 120.2(8)
C42B C41B N4B 119.5(8)
C43B C42B C41B 118.8(8)
C43B C42B H42B 120.6
C41B C42B H42B 120.6
C41B C46B C45B 119.1(8)
C41B C46B H46B 120.4
C45B C46B H46B 120.4
C44B C45B C46B 121.7(8)
C44B C45B H45B 119.2
C46B C45B H45B 119.2
C43B C44B C45B 119.0(9)
C43B C44B H44B 120.5
C45B C44B H44B 120.5
C44B C43B C42B 121.0(9)
C44B C43B H43B 119.5
C42B C43B H43B 119.5
O1B Re2 N2B 104.0(3)
O1B Re2 N6B 104.4(3)
N2B Re2 N6B 151.5(3)
O1B Re2 S2B 113.3(2)
N2B Re2 S2B 80.65(19)
N6B Re2 S2B 86.0(2)
O1B Re2 S1B 112.6(2)
N2B Re2 S1B 90.41(19)
N6B Re2 S1B 80.9(2)
S2B Re2 S1B 134.02(8)

loop_
_geom_bond_atom_site_label_1
_geom_bond_atom_site_label_2
_geom_bond_distance
Re1 O1A 1.664(6)
Re1 N2A 1.982(5)
Re1 N6A 2.045(6)
Re1 S2A 2.275(2)
Re1 S1A 2.310(2)
S2A C3A 1.777(7)
S1A C1A 1.753(8)
S6A C6A 1.607(8)
N6A C6A 1.152(10)
N3A C3A 1.291(10)
N3A N2A 1.415(8)
N1A C2A 1.308(9)
N1A C1A 1.343(9)
N5A C1A 1.313(10)
N5A C53A 1.491(10)
N5A C51A 1.499(9)
N2A C2A 1.380(10)
C22A C23A 1.380(11)
C22A C21A 1.393(11)
C22A H22A 0.9300
N4A C3A 1.368(9)
N4A C41A 1.416(11)
N4A C47A 1.467(10)
C21A C26A 1.402(11)
C21A C2A 1.488(11)
C26A C25A 1.391(12)
C26A H26A 0.9300
C24A C23A 1.374(12)
C24A C25A 1.381(12)
C24A H24A 0.9300
C23A H23A 0.9300
C41A C46A 1.388(11)
C41A C42A 1.391(11)
C42A C43A 1.379(13)
C42A H42A 0.9300
C43A C44A 1.371(14)
C43A H43A 0.9300
C47A H47A 0.9600
C47A H47B 0.9600
C47A H47C 0.9600
C51A C52A 1.488(11)
C51A H51A 0.9700
C51A H51B 0.9700
C52A H52A 0.9600
C52A H52B 0.9600
C52A H52C 0.9600
C25A H25A 0.9300
C45A C44A 1.378(12)
C45A C46A 1.381(12)
C45A H45A 0.9300
C46A H46A 0.9300
C44A H44A 0.9300
C53A C54A 1.529(14)
C53A H53C 0.9700
C53A H53D 0.9700
C54A H54D 0.9600
C54A H54E 0.9600
C54A H54F 0.9600
S2B C3B 1.785(7)
S2B Re2 2.271(2)
S1B C1B 1.738(8)
S1B Re2 2.313(2)
S6B C6B 1.602(9)
N6B C6B 1.159(11)
N6B Re2 2.040(7)
O1B Re2 1.670(6)
N2B C2B 1.368(10)
N2B N3B 1.416(8)
N2B Re2 1.999(6)
N3B C3B 1.281(10)
C21B C26B 1.377(11)
C21B C22B 1.407(11)
C21B C2B 1.488(10)
N1B C2B 1.325(10)
N1B C1B 1.345(10)
C22B C23B 1.384(12)
C22B H22B 0.9300
N4B C3B 1.355(10)
N4B C41B 1.425(11)
N4B C47B 1.470(11)
C26B C25B 1.385(12)
C26B H26B 0.9300
C25B C24B 1.380(13)
C25B H25B 0.9300
C24B C23B 1.360(13)
C24B H24B 0.9300
C23B H23B 0.9300
C1B N5B 1.329(10)
N5B C51B 1.485(11)
N5B C53B 1.489(11)
C53B C54B 1.453(13)
C53B H53A 0.9700
C53B H53B 0.9700
C54B H54A 0.9600
C54B H54B 0.9600
C54B H54C 0.9600
C51B C52B 1.512(13)
C51B H51C 0.9700
C51B H51D 0.9700
C52B H52D 0.9600
C52B H52E 0.9600
C52B H52F 0.9600
C47B H47D 0.9600
C47B H47E 0.9600
C47B H47F 0.9600
C41B C46B 1.371(12)
C41B C42B 1.395(11)
C42B C43B 1.389(13)
C42B H42B 0.9300
C46B C45B 1.382(13)
C46B H46B 0.9300
C45B C44B 1.368(12)
C45B H45B 0.9300
C44B C43B 1.366(13)
C44B H44B 0.9300
C43B H43B 0.9300
